data_4120445
loop_
_publ_author_name
'Liu, Guangfeng'
'Liu, Jie'
'Liu, Yang'
'Tao, Xutang'

_publ_section_title
;
 Oriented Single-Crystal-to-Single-Crystal Phase Transition with Dramatic
 Changes in the Dimensions of Crystals.
;
_journal_issue 2
_journal_name_full 'Journal of the American Chemical Society'
_journal_page_first 590
_journal_page_last 593
_journal_paper_doi 10.1021/ja4102634
_journal_volume 136
_journal_year 2014
_chemical_formula_moiety 'C18 H12 Cu N2 O2, C12 H4 N4'
_chemical_formula_sum 'C30 H16 Cu N6 O2'
_chemical_formula_weight 556.03
_chemical_name_systematic
;
 ?
;
_space_group_IT_number 2
_symmetry_cell_setting triclinic
_symmetry_space_group_name_Hall '-P 1'
_symmetry_space_group_name_H-M 'P -1'
_atom_sites_solution_hydrogens geom
_atom_sites_solution_primary direct
_atom_sites_solution_secondary difmap
_audit_creation_method SHELXL-97
_cell_angle_alpha 77.3770(10)
_cell_angle_beta 73.2790(10)
_cell_angle_gamma 77.9000(10)
_cell_formula_units_Z 1
_cell_length_a 7.9932(9)
_cell_length_b 8.2504(9)
_cell_length_c 9.7490(11)
_cell_measurement_reflns_used 5054
_cell_measurement_temperature 175(2)
_cell_measurement_theta_max 26.52
_cell_measurement_theta_min 2.21
_cell_volume 593.40(11)
_computing_cell_refinement 'Bruker SAINT'
_computing_data_collection 'Bruker APEX2'
_computing_data_reduction 'Bruker SAINT'
_computing_molecular_graphics 'Bruker SHELXTL'
_computing_publication_material 'Bruker SHELXTL'
_computing_structure_refinement 'SHELXL-97 (Sheldrick, 2008)'
_computing_structure_solution 'SHELXS-97 (Sheldrick, 2008)'
_diffrn_ambient_temperature 175(2)
_diffrn_measured_fraction_theta_full 0.995
_diffrn_measured_fraction_theta_max 0.995
_diffrn_measurement_device_type 'Bruker APEX-II CCD'
_diffrn_measurement_method '\f and \w scans'
_diffrn_radiation_monochromator graphite
_diffrn_radiation_source 'fine-focus sealed tube'
_diffrn_radiation_type MoK\a
_diffrn_radiation_wavelength 0.71073
_diffrn_reflns_av_R_equivalents 0.0159
_diffrn_reflns_av_sigmaI/netI 0.0170
_diffrn_reflns_limit_h_max 9
_diffrn_reflns_limit_h_min -9
_diffrn_reflns_limit_k_max 10
_diffrn_reflns_limit_k_min -10
_diffrn_reflns_limit_l_max 12
_diffrn_reflns_limit_l_min -12
_diffrn_reflns_number 6522
_diffrn_reflns_theta_full 26.52
_diffrn_reflns_theta_max 26.52
_diffrn_reflns_theta_min 2.21
_exptl_absorpt_coefficient_mu 0.964
_exptl_absorpt_correction_T_max 0.9356
_exptl_absorpt_correction_T_min 0.6470
_exptl_absorpt_correction_type multi-scan
_exptl_absorpt_process_details 'APEX2 Software Suite (Bruker,2009)'
_exptl_crystal_colour black
_exptl_crystal_density_diffrn 1.556
_exptl_crystal_density_method 'not measured'
_exptl_crystal_description plate
_exptl_crystal_F_000 283
_exptl_crystal_size_max 0.50
_exptl_crystal_size_mid 0.33
_exptl_crystal_size_min 0.07
_refine_diff_density_max 0.318
_refine_diff_density_min -0.262
_refine_diff_density_rms 0.060
_refine_ls_extinction_method none
_refine_ls_goodness_of_fit_ref 1.133
_refine_ls_hydrogen_treatment constr
_refine_ls_matrix_type full
_refine_ls_number_parameters 178
_refine_ls_number_reflns 2448
_refine_ls_number_restraints 0
_refine_ls_restrained_S_all 1.133
_refine_ls_R_factor_all 0.0242
_refine_ls_R_factor_gt 0.0237
_refine_ls_shift/su_max 0.001
_refine_ls_shift/su_mean 0.000
_refine_ls_structure_factor_coef Fsqd
_refine_ls_weighting_details 'calc w=1/[\s^2^(Fo^2^)+(0.0326P)^2^+0.2415P] where P=(Fo^2^+2Fc^2^)/3'
_refine_ls_weighting_scheme calc
_refine_ls_wR_factor_gt 0.0668
_refine_ls_wR_factor_ref 0.0673
_reflns_number_gt 2405
_reflns_number_total 2448
_reflns_threshold_expression >2sigma(I)
_cod_data_source_file ja4102634_si_002.cif
_cod_data_source_block FormII175K
_cod_depositor_comments
;
The following automatic conversions were performed:

'_symmetry_cell_setting' value 'Triclinic' changed to 'triclinic'
according to
/usr/data/users/saulius/automatic-downloads/current/ACS/lib/dictionaries/cif_core.dic
dictionary named 'cif_core.dic' version 2.4.2 from 2011-04-26.

Automatic conversion script
Id: cif_fix_values 2281 2013-09-26 08:29:07Z andrius 
;
_cod_original_sg_symbol_Hall '-P 1   '
_cod_original_sg_symbol_H-M 'P-1   '
_cod_database_code 4120445

loop_
_symmetry_equiv_pos_as_xyz
'x, y, z'
'-x, -y, -z'

loop_
_atom_site_label
_atom_site_type_symbol
_atom_site_fract_x
_atom_site_fract_y
_atom_site_fract_z
_atom_site_U_iso_or_equiv
_atom_site_adp_type
_atom_site_occupancy
_atom_site_symmetry_multiplicity
_atom_site_calc_flag
_atom_site_refinement_flags
Cu1 Cu 0.0000 0.0000 0.0000 0.02191(9) Uani 1 2 d S
O1 O 0.07714(15) 0.09184(13) 0.13366(12) 0.0278(2) Uani 1 1 d .
N1 N 0.6102(2) -0.5738(2) 0.19836(19) 0.0460(4) Uani 1 1 d .
N2 N 0.6971(2) -0.2051(2) 0.42322(17) 0.0420(4) Uani 1 1 d .
N3 N 0.05803(16) -0.21642(15) 0.11927(13) 0.0224(3) Uani 1 1 d .
C1 C 0.6039(2) -0.4360(2) 0.20460(18) 0.0306(3) Uani 1 1 d .
C2 C 0.5982(2) -0.2625(2) 0.21144(17) 0.0265(3) Uani 1 1 d .
C3 C 0.5495(2) -0.13330(19) 0.10742(16) 0.0250(3) Uani 1 1 d .
C4 C 0.5501(2) 0.0401(2) 0.11440(17) 0.0271(3) Uani 1 1 d .
H4 H 0.5833 0.0648 0.1905 0.032 Uiso 1 1 calc R
C5 C 0.4970(2) -0.1661(2) -0.01199(17) 0.0272(3) Uani 1 1 d .
H5 H 0.4954 -0.2765 -0.0186 0.033 Uiso 1 1 calc R
C6 C 0.6523(2) -0.2316(2) 0.32986(18) 0.0298(3) Uani 1 1 d .
C7 C 0.11621(18) -0.19669(18) 0.23141(16) 0.0210(3) Uani 1 1 d .
C8 C 0.12370(19) -0.02634(18) 0.23698(16) 0.0222(3) Uani 1 1 d .
C9 C 0.1806(2) -0.0001(2) 0.35069(17) 0.0267(3) Uani 1 1 d .
H9 H 0.1877 0.1086 0.3581 0.032 Uiso 1 1 calc R
C10 C 0.2277(2) -0.1358(2) 0.45498(17) 0.0282(3) Uani 1 1 d .
H10 H 0.2632 -0.1142 0.5312 0.034 Uiso 1 1 calc R
C11 C 0.2231(2) -0.2996(2) 0.44814(17) 0.0285(3) Uani 1 1 d .
H11 H 0.2578 -0.3871 0.5174 0.034 Uiso 1 1 calc R
C12 C 0.1653(2) -0.33357(19) 0.33499(16) 0.0246(3) Uani 1 1 d .
C13 C 0.1518(2) -0.4951(2) 0.31563(18) 0.0313(4) Uani 1 1 d .
H13 H 0.1829 -0.5896 0.3806 0.038 Uiso 1 1 calc R
C14 C 0.0931(2) -0.5129(2) 0.2020(2) 0.0351(4) Uani 1 1 d .
H14 H 0.0839 -0.6189 0.1895 0.042 Uiso 1 1 calc R
C15 C 0.0469(2) -0.3693(2) 0.10426(18) 0.0290(3) Uani 1 1 d .
H15 H 0.0075 -0.3819 0.0268 0.035 Uiso 1 1 calc R

loop_
_atom_site_aniso_label
_atom_site_aniso_U_11
_atom_site_aniso_U_22
_atom_site_aniso_U_33
_atom_site_aniso_U_23
_atom_site_aniso_U_13
_atom_site_aniso_U_12
Cu1 0.02864(15) 0.01633(14) 0.02358(15) -0.00003(9) -0.01400(10) -0.00276(9)
O1 0.0399(6) 0.0182(5) 0.0300(6) -0.0012(4) -0.0195(5) -0.0029(4)
N1 0.0568(10) 0.0323(9) 0.0510(10) -0.0087(7) -0.0189(8) -0.0028(7)
N2 0.0534(10) 0.0409(9) 0.0384(8) -0.0015(7) -0.0267(7) -0.0065(7)
N3 0.0266(6) 0.0186(6) 0.0242(6) -0.0010(5) -0.0117(5) -0.0036(5)
C1 0.0324(8) 0.0316(9) 0.0280(8) -0.0015(6) -0.0125(7) -0.0026(6)
C2 0.0267(7) 0.0283(8) 0.0255(7) -0.0028(6) -0.0096(6) -0.0042(6)
C3 0.0251(7) 0.0273(8) 0.0230(7) -0.0018(6) -0.0075(6) -0.0055(6)
C4 0.0316(8) 0.0304(8) 0.0238(7) -0.0044(6) -0.0119(6) -0.0083(6)
C5 0.0323(8) 0.0252(7) 0.0266(8) -0.0040(6) -0.0099(6) -0.0073(6)
C6 0.0331(8) 0.0270(8) 0.0297(8) 0.0022(6) -0.0146(7) -0.0034(6)
C7 0.0210(7) 0.0213(7) 0.0210(7) -0.0019(5) -0.0069(5) -0.0032(5)
C8 0.0232(7) 0.0205(7) 0.0231(7) -0.0029(5) -0.0075(5) -0.0019(5)
C9 0.0315(8) 0.0239(7) 0.0268(8) -0.0074(6) -0.0094(6) -0.0028(6)
C10 0.0315(8) 0.0349(8) 0.0212(7) -0.0066(6) -0.0108(6) -0.0037(6)
C11 0.0332(8) 0.0297(8) 0.0221(7) 0.0031(6) -0.0121(6) -0.0047(6)
C12 0.0258(7) 0.0243(7) 0.0229(7) 0.0008(6) -0.0080(6) -0.0048(6)
C13 0.0419(9) 0.0216(7) 0.0323(8) 0.0054(6) -0.0187(7) -0.0065(6)
C14 0.0519(10) 0.0186(7) 0.0405(9) -0.0004(7) -0.0228(8) -0.0074(7)
C15 0.0404(9) 0.0225(7) 0.0308(8) -0.0028(6) -0.0199(7) -0.0061(6)

loop_
_atom_type_symbol
_atom_type_description
_atom_type_scat_dispersion_real
_atom_type_scat_dispersion_imag
_atom_type_scat_source
C C 0.0033 0.0016 'International Tables Vol C Tables 4.2.6.8 and 6.1.1.4'
H H 0.0000 0.0000 'International Tables Vol C Tables 4.2.6.8 and 6.1.1.4'
N N 0.0061 0.0033 'International Tables Vol C Tables 4.2.6.8 and 6.1.1.4'
O O 0.0106 0.0060 'International Tables Vol C Tables 4.2.6.8 and 6.1.1.4'
Cu Cu 0.3201 1.2651 'International Tables Vol C Tables 4.2.6.8 and 6.1.1.4'

loop_
_geom_angle_atom_site_label_1
_geom_angle_atom_site_label_2
_geom_angle_atom_site_label_3
_geom_angle
_geom_angle_site_symmetry_1
_geom_angle_site_symmetry_3
O1 Cu1 O1 180.00(6) 2 .
O1 Cu1 N3 95.40(5) 2 .
O1 Cu1 N3 84.60(5) . .
O1 Cu1 N3 84.60(5) 2 2
O1 Cu1 N3 95.40(5) . 2
N3 Cu1 N3 180.00(9) . 2
C8 O1 Cu1 111.71(9) . .
C15 N3 C7 119.56(12) . .
C15 N3 Cu1 129.32(11) . .
C7 N3 Cu1 111.12(9) . .
N1 C1 C2 179.3(2) . .
C3 C2 C6 121.69(14) . .
C3 C2 C1 122.10(14) . .
C6 C2 C1 116.17(14) . .
C2 C3 C5 121.17(14) . .
C2 C3 C4 121.03(14) . .
C5 C3 C4 117.80(14) . .
C5 C4 C3 120.84(14) 2_655 .
C5 C4 H4 119.6 2_655 .
C3 C4 H4 119.6 . .
C4 C5 C3 121.36(14) 2_655 .
C4 C5 H5 119.3 2_655 .
C3 C5 H5 119.3 . .
N2 C6 C2 178.95(19) . .
N3 C7 C12 122.56(13) . .
N3 C7 C8 114.92(12) . .
C12 C7 C8 122.52(13) . .
O1 C8 C9 125.51(13) . .
O1 C8 C7 117.60(13) . .
C9 C8 C7 116.89(13) . .
C8 C9 C10 120.79(14) . .
C8 C9 H9 119.6 . .
C10 C9 H9 119.6 . .
C11 C10 C9 122.22(14) . .
C11 C10 H10 118.9 . .
C9 C10 H10 118.9 . .
C10 C11 C12 119.37(14) . .
C10 C11 H11 120.3 . .
C12 C11 H11 120.3 . .
C11 C12 C7 118.19(14) . .
C11 C12 C13 125.45(14) . .
C7 C12 C13 116.36(14) . .
C14 C13 C12 120.37(14) . .
C14 C13 H13 119.8 . .
C12 C13 H13 119.8 . .
C13 C14 C15 119.31(14) . .
C13 C14 H14 120.3 . .
C15 C14 H14 120.3 . .
N3 C15 C14 121.84(14) . .
N3 C15 H15 119.1 . .
C14 C15 H15 119.1 . .

loop_
_geom_bond_atom_site_label_1
_geom_bond_atom_site_label_2
_geom_bond_distance
_geom_bond_site_symmetry_2
Cu1 O1 1.9344(10) 2
Cu1 O1 1.9344(10) .
Cu1 N3 1.9522(12) .
Cu1 N3 1.9522(12) 2
O1 C8 1.3184(18) .
N1 C1 1.142(2) .
N2 C6 1.145(2) .
N3 C15 1.325(2) .
N3 C7 1.3564(19) .
C1 C2 1.438(2) .
C2 C3 1.377(2) .
C2 C6 1.430(2) .
C3 C5 1.439(2) .
C3 C4 1.448(2) .
C4 C5 1.348(2) 2_655
C4 H4 0.9300 .
C5 C4 1.348(2) 2_655
C5 H5 0.9300 .
C7 C12 1.412(2) .
C7 C8 1.433(2) .
C8 C9 1.385(2) .
C9 C10 1.405(2) .
C9 H9 0.9300 .
C10 C11 1.377(2) .
C10 H10 0.9300 .
C11 C12 1.411(2) .
C11 H11 0.9300 .
C12 C13 1.416(2) .
C13 C14 1.367(2) .
C13 H13 0.9300 .
C14 C15 1.404(2) .
C14 H14 0.9300 .
C15 H15 0.9300 .
